data_1542509
loop_
_publ_author_name
'Anitha, B. R.'
'Roopashree, K. R.'
'Kumar, K. Mahesh'
'Ravi, A. J.'
'Devarajegowda, H. C.'

_publ_section_title
;
 (5,7-Dimethyl-2-oxo-2<i>H</i>-chromen-4-yl)methyl
 morpholine-4-carbodithioate
;
_journal_coeditor_code HB4013
_journal_issue 2
_journal_name_full IUCrData
_journal_page_first x160169
_journal_paper_doi 10.1107/S2414314616001693
_journal_volume 1
_journal_year 2016
_chemical_formula_iupac 'C17 H19 N O3 S2'
_chemical_formula_moiety 'C17 H19 N O3 S2'
_chemical_formula_sum 'C17 H19 N O3 S2'
_chemical_formula_weight 349.45
_chemical_melting_point 445
_chemical_name_systematic
;
(5,7-Dimethyl-2-oxo-2<i>H</i>-chromen-4-yl)methyl
morpholine-4-carbodithioate
;
_space_group_crystal_system triclinic
_space_group_IT_number 2
_space_group_name_Hall '-P 1'
_space_group_name_H-M_alt 'P -1'
_symmetry_space_group_name_Hall '-P 1'
_symmetry_space_group_name_H-M 'P -1'
_atom_sites_solution_hydrogens geom
_audit_creation_method SHELXL-2014/7
_cell_angle_alpha 75.485(2)
_cell_angle_beta 87.1220(10)
_cell_angle_gamma 75.7630(10)
_cell_formula_units_Z 2
_cell_length_a 6.9573(2)
_cell_length_b 7.9838(2)
_cell_length_c 15.6037(4)
_cell_measurement_reflns_used 2857
_cell_measurement_temperature 296(2)
_cell_measurement_theta_max 24.999
_cell_measurement_theta_min 1.348
_cell_volume 813.22(4)
_computing_cell_refinement
;
SAINT (Bruker, 2009)
;
_computing_data_collection
;
SMART (Bruker, 2009)
;
_computing_data_reduction
;
SAINT (Bruker, 2009)
;
_computing_molecular_graphics
;
ORTEP-3 for Windows (Farrugia, 2012)
;
_computing_publication_material
;
SHELXL2014 (Sheldrick, 2015)
;
_computing_structure_refinement
;
SHELXL2014 (Sheldrick, 2015)
;
_computing_structure_solution
;
SHELXS97 (Sheldrick, 2008)
;
_diffrn_ambient_temperature 296(2)
_diffrn_measured_fraction_theta_full 0.999
_diffrn_measured_fraction_theta_max 0.999
_diffrn_measurement_device_type 'Bruker SMART CCD area-detector'
_diffrn_measurement_method '\w and \f scans'
_diffrn_radiation_monochromator graphite
_diffrn_radiation_source 'fine-focus sealed tube'
_diffrn_radiation_type MoK\a
_diffrn_radiation_wavelength 0.71073
_diffrn_reflns_av_R_equivalents 0.0360
_diffrn_reflns_limit_h_max 8
_diffrn_reflns_limit_h_min -8
_diffrn_reflns_limit_k_max 9
_diffrn_reflns_limit_k_min -9
_diffrn_reflns_limit_l_max 18
_diffrn_reflns_limit_l_min -18
_diffrn_reflns_number 12588
_diffrn_reflns_theta_full 24.999
_diffrn_reflns_theta_max 24.999
_diffrn_reflns_theta_min 1.348
_exptl_absorpt_coefficient_mu 0.341
_exptl_absorpt_correction_T_max 1.0000
_exptl_absorpt_correction_T_min 0.7700
_exptl_absorpt_correction_type multi-scan
_exptl_absorpt_process_details
;
(SADABS; Bruker, 2009)
;
_exptl_crystal_colour colourless
_exptl_crystal_density_diffrn 1.427
_exptl_crystal_description Plate
_exptl_crystal_F_000 368
_exptl_crystal_size_max 0.24
_exptl_crystal_size_mid 0.20
_exptl_crystal_size_min 0.12
_refine_diff_density_max 0.195
_refine_diff_density_min -0.196
_refine_ls_extinction_coef 0.041(3)
_refine_ls_extinction_expression Fc^*^=kFc[1+0.001xFc^2^\l^3^/sin(2\q)]^-1/4^
_refine_ls_extinction_method
;
SHELXL2014 (Sheldrick, 2015)
;
_refine_ls_goodness_of_fit_ref 1.077
_refine_ls_hydrogen_treatment constr
_refine_ls_matrix_type full
_refine_ls_number_parameters 211
_refine_ls_number_reflns 2857
_refine_ls_number_restraints 0
_refine_ls_restrained_S_all 1.077
_refine_ls_R_factor_all 0.0348
_refine_ls_R_factor_gt 0.0298
_refine_ls_shift/su_max 0.001
_refine_ls_shift/su_mean 0.000
_refine_ls_structure_factor_coef Fsqd
_refine_ls_weighting_details 'w=1/[\s^2^(Fo^2^)+(0.0460P)^2^+0.1658P] where P=(Fo^2^+2Fc^2^)/3'
_refine_ls_weighting_scheme calc
_refine_ls_wR_factor_gt 0.0826
_refine_ls_wR_factor_ref 0.0844
_reflns_number_gt 2551
_reflns_number_total 2857
_reflns_threshold_expression 'I > 2\s(I)'
_cod_data_source_file hb4013sup1.cif
_cod_data_source_block I
_cod_depositor_comments 'Adding full bibliography for 1542509.cif.'
_cod_database_code 1542509
_cod_database_fobs_code 1542509
_shelx_space_group_comment
;
The symmetry employed for this shelxl refinement is uniquely defined
by the following loop, which should always be used as a source of
symmetry information in preference to the above space-group names.
They are only intended as comments.
;

loop_
_space_group_symop_operation_xyz
'x, y, z'
'-x, -y, -z'

loop_
_atom_site_type_symbol
_atom_site_label
_atom_site_fract_x
_atom_site_fract_y
_atom_site_fract_z
_atom_site_U_iso_or_equiv
_atom_site_adp_type
_atom_site_calc_flag
_atom_site_occupancy
S S1 0.69951(6) 0.57313(5) 0.12898(2) 0.03649(15) Uani d 1
S S2 1.06731(6) 0.70892(6) 0.06881(3) 0.04197(15) Uani d 1
O O5 0.54406(19) 0.92765(17) -0.19357(8) 0.0492(3) Uani d 1
O O3 0.65176(17) 0.93171(14) 0.37562(7) 0.0371(3) Uani d 1
O O4 0.8819(2) 1.05956(16) 0.30663(9) 0.0512(3) Uani d 1
N N6 0.74909(19) 0.75809(17) -0.03019(8) 0.0328(3) Uani d 1
C C7 0.8041(3) 0.9362(2) 0.31725(10) 0.0367(4) Uani d 1
C C8 0.8592(2) 0.7900(2) 0.27620(10) 0.0352(4) Uani d 1
H H8 0.9736 0.7805 0.2425 0.042 Uiso calc 1
C C9 0.7553(2) 0.66529(19) 0.28349(9) 0.0307(3) Uani d 1
C C10 0.5788(2) 0.67346(19) 0.33885(9) 0.0303(3) Uani d 1
C C11 0.5375(2) 0.80899(19) 0.38456(9) 0.0320(3) Uani d 1
C C12 0.3827(3) 0.8326(2) 0.44271(10) 0.0379(4) Uani d 1
H H12 0.3637 0.9241 0.4716 0.045 Uiso calc 1
C C13 0.2570(3) 0.7202(2) 0.45765(10) 0.0385(4) Uani d 1
C C17 0.0869(3) 0.7390(3) 0.52080(12) 0.0503(5) Uani d 1
H H17A 0.1041 0.8149 0.5573 0.076 Uiso calc 1
H H17B 0.0833 0.6237 0.5575 0.076 Uiso calc 1
H H17C -0.0353 0.7904 0.4879 0.076 Uiso calc 1
C C14 0.2918(3) 0.5867(2) 0.41183(11) 0.0393(4) Uani d 1
H H14 0.2060 0.5112 0.4210 0.047 Uiso calc 1
C C15 0.4458(2) 0.5596(2) 0.35363(10) 0.0354(4) Uani d 1
C C16 0.4565(3) 0.4090(2) 0.30953(13) 0.0523(5) Uani d 1
H H16A 0.3469 0.3558 0.3282 0.078 Uiso calc 1
H H16B 0.5787 0.3208 0.3260 0.078 Uiso calc 1
H H16C 0.4507 0.4549 0.2464 0.078 Uiso calc 1
C C18 0.8329(2) 0.5257(2) 0.23235(10) 0.0347(4) Uani d 1
H H18A 0.8219 0.4104 0.2684 0.042 Uiso calc 1
H H18B 0.9723 0.5194 0.2201 0.042 Uiso calc 1
C C19 0.8421(2) 0.69039(19) 0.04831(10) 0.0306(3) Uani d 1
C C20 0.5643(2) 0.7179(2) -0.05154(11) 0.0390(4) Uani d 1
H H20A 0.4905 0.6889 0.0023 0.047 Uiso calc 1
H H20B 0.5961 0.6148 -0.0765 0.047 Uiso calc 1
C C21 0.4390(3) 0.8729(2) -0.11608(11) 0.0432(4) Uani d 1
H H21A 0.3226 0.8400 -0.1318 0.052 Uiso calc 1
H H21B 0.3945 0.9717 -0.0884 0.052 Uiso calc 1
C C22 0.7086(3) 0.9846(2) -0.17124(12) 0.0459(4) Uani d 1
H H22A 0.6613 1.0835 -0.1439 0.055 Uiso calc 1
H H22B 0.7775 1.0267 -0.2249 0.055 Uiso calc 1
C C23 0.8509(3) 0.8381(2) -0.10910(11) 0.0403(4) Uani d 1
H H23A 0.9138 0.7468 -0.1394 0.048 Uiso calc 1
H H23B 0.9537 0.8855 -0.0911 0.048 Uiso calc 1

loop_
_atom_site_aniso_label
_atom_site_aniso_U_11
_atom_site_aniso_U_22
_atom_site_aniso_U_33
_atom_site_aniso_U_12
_atom_site_aniso_U_13
_atom_site_aniso_U_23
S1 0.0415(3) 0.0421(2) 0.0314(2) -0.0195(2) 0.00148(17) -0.00998(16)
S2 0.0293(2) 0.0542(3) 0.0440(3) -0.0129(2) -0.00102(18) -0.01193(19)
O5 0.0426(7) 0.0605(8) 0.0402(6) -0.0188(6) -0.0063(5) 0.0033(5)
O3 0.0413(7) 0.0378(6) 0.0383(6) -0.0148(5) 0.0040(5) -0.0160(5)
O4 0.0559(8) 0.0475(7) 0.0639(8) -0.0285(7) 0.0133(6) -0.0251(6)
N6 0.0277(7) 0.0347(7) 0.0355(7) -0.0102(6) 0.0002(5) -0.0055(5)
C7 0.0368(9) 0.0392(9) 0.0369(8) -0.0124(8) -0.0012(7) -0.0110(7)
C8 0.0344(9) 0.0395(9) 0.0342(8) -0.0105(7) 0.0020(7) -0.0123(6)
C9 0.0335(8) 0.0290(7) 0.0267(7) -0.0031(7) -0.0051(6) -0.0050(6)
C10 0.0327(8) 0.0293(7) 0.0271(7) -0.0064(7) -0.0046(6) -0.0034(6)
C11 0.0341(9) 0.0305(8) 0.0315(8) -0.0089(7) -0.0040(6) -0.0060(6)
C12 0.0408(10) 0.0385(9) 0.0349(8) -0.0074(8) 0.0010(7) -0.0120(7)
C13 0.0348(9) 0.0421(9) 0.0340(8) -0.0062(8) -0.0001(7) -0.0037(7)
C17 0.0442(11) 0.0601(11) 0.0456(10) -0.0145(9) 0.0088(8) -0.0109(8)
C14 0.0377(9) 0.0397(9) 0.0410(9) -0.0157(8) -0.0009(7) -0.0041(7)
C15 0.0395(9) 0.0317(8) 0.0342(8) -0.0092(7) -0.0039(7) -0.0052(6)
C16 0.0590(13) 0.0466(10) 0.0644(12) -0.0286(10) 0.0127(10) -0.0243(9)
C18 0.0379(9) 0.0315(8) 0.0336(8) -0.0053(7) -0.0017(7) -0.0087(6)
C19 0.0305(8) 0.0266(7) 0.0356(8) -0.0046(6) 0.0019(6) -0.0116(6)
C20 0.0355(9) 0.0408(9) 0.0418(9) -0.0164(8) -0.0035(7) -0.0042(7)
C21 0.0319(9) 0.0474(10) 0.0468(9) -0.0107(8) -0.0033(7) -0.0035(8)
C22 0.0417(10) 0.0463(10) 0.0464(10) -0.0170(8) -0.0005(8) 0.0010(8)
C23 0.0327(9) 0.0468(9) 0.0384(9) -0.0114(8) 0.0042(7) -0.0039(7)

loop_
_atom_type_symbol
_atom_type_description
_atom_type_scat_dispersion_real
_atom_type_scat_dispersion_imag
_atom_type_scat_source
C C 0.0033 0.0016 'International Tables Vol C Tables 4.2.6.8 and 6.1.1.4'
H H 0.0000 0.0000 'International Tables Vol C Tables 4.2.6.8 and 6.1.1.4'
N N 0.0061 0.0033 'International Tables Vol C Tables 4.2.6.8 and 6.1.1.4'
O O 0.0106 0.0060 'International Tables Vol C Tables 4.2.6.8 and 6.1.1.4'
S S 0.1246 0.1234 'International Tables Vol C Tables 4.2.6.8 and 6.1.1.4'

loop_
_geom_angle_atom_site_label_1
_geom_angle_atom_site_label_2
_geom_angle_atom_site_label_3
_geom_angle
C19 S1 C18 104.75(7)
C21 O5 C22 109.33(13)
C7 O3 C11 121.95(12)
C19 N6 C23 121.25(13)
C19 N6 C20 123.64(13)
C23 N6 C20 113.10(13)
O4 C7 O3 117.53(14)
O4 C7 C8 126.46(16)
O3 C7 C8 115.98(14)
C9 C8 C7 123.98(15)
C9 C8 H8 118.0
C7 C8 H8 118.0
C8 C9 C10 119.08(14)
C8 C9 C18 116.07(14)
C10 C9 C18 124.85(13)
C11 C10 C15 115.86(14)
C11 C10 C9 115.87(13)
C15 C10 C9 128.26(14)
C12 C11 O3 113.45(13)
C12 C11 C10 124.13(14)
O3 C11 C10 122.42(14)
C13 C12 C11 119.55(15)
C13 C12 H12 120.2
C11 C12 H12 120.2
C12 C13 C14 117.62(15)
C12 C13 C17 121.79(16)
C14 C13 C17 120.59(16)
C13 C17 H17A 109.5
C13 C17 H17B 109.5
H17A C17 H17B 109.5
C13 C17 H17C 109.5
H17A C17 H17C 109.5
H17B C17 H17C 109.5
C15 C14 C13 124.03(15)
C15 C14 H14 118.0
C13 C14 H14 118.0
C14 C15 C10 118.78(15)
C14 C15 C16 115.96(15)
C10 C15 C16 125.25(15)
C15 C16 H16A 109.5
C15 C16 H16B 109.5
H16A C16 H16B 109.5
C15 C16 H16C 109.5
H16A C16 H16C 109.5
H16B C16 H16C 109.5
C9 C18 S1 112.31(10)
C9 C18 H18A 109.1
S1 C18 H18A 109.1
C9 C18 H18B 109.1
S1 C18 H18B 109.1
H18A C18 H18B 107.9
N6 C19 S2 124.20(12)
N6 C19 S1 112.43(11)
S2 C19 S1 123.36(9)
N6 C20 C21 111.12(13)
N6 C20 H20A 109.4
C21 C20 H20A 109.4
N6 C20 H20B 109.4
C21 C20 H20B 109.4
H20A C20 H20B 108.0
O5 C21 C20 111.68(14)
O5 C21 H21A 109.3
C20 C21 H21A 109.3
O5 C21 H21B 109.3
C20 C21 H21B 109.3
H21A C21 H21B 107.9
O5 C22 C23 112.16(14)
O5 C22 H22A 109.2
C23 C22 H22A 109.2
O5 C22 H22B 109.2
C23 C22 H22B 109.2
H22A C22 H22B 107.9
N6 C23 C22 111.21(14)
N6 C23 H23A 109.4
C22 C23 H23A 109.4
N6 C23 H23B 109.4
C22 C23 H23B 109.4
H23A C23 H23B 108.0

loop_
_geom_bond_atom_site_label_1
_geom_bond_atom_site_label_2
_geom_bond_distance
S1 C19 1.7850(15)
S1 C18 1.8104(16)
S2 C19 1.6634(16)
O5 C21 1.411(2)
O5 C22 1.419(2)
O3 C7 1.3636(19)
O3 C11 1.3837(18)
O4 C7 1.2088(19)
N6 C19 1.337(2)
N6 C23 1.472(2)
N6 C20 1.472(2)
C7 C8 1.432(2)
C8 C9 1.347(2)
C8 H8 0.9300
C9 C10 1.463(2)
C9 C18 1.509(2)
C10 C11 1.406(2)
C10 C15 1.422(2)
C11 C12 1.381(2)
C12 C13 1.373(2)
C12 H12 0.9300
C13 C14 1.394(2)
C13 C17 1.505(2)
C17 H17A 0.9600
C17 H17B 0.9600
C17 H17C 0.9600
C14 C15 1.381(2)
C14 H14 0.9300
C15 C16 1.513(2)
C16 H16A 0.9600
C16 H16B 0.9600
C16 H16C 0.9600
C18 H18A 0.9700
C18 H18B 0.9700
C20 C21 1.497(2)
C20 H20A 0.9700
C20 H20B 0.9700
C21 H21A 0.9700
C21 H21B 0.9700
C22 C23 1.499(2)
C22 H22A 0.9700
C22 H22B 0.9700
C23 H23A 0.9700
C23 H23B 0.9700

loop_
_geom_hbond_atom_site_label_D
_geom_hbond_atom_site_label_H
_geom_hbond_atom_site_label_A
_geom_hbond_site_symmetry_A
_geom_hbond_distance_DH
_geom_hbond_distance_HA
_geom_hbond_distance_DA
_geom_hbond_angle_DHA
_geom_hbond_publ_flag
C16 H16C S1 . 0.96 2.62 3.358(2) 134 yes
C17 H17A O4 2_676 0.96 2.58 3.505(2) 162 yes

loop_
_geom_torsion_atom_site_label_1
_geom_torsion_atom_site_label_2
_geom_torsion_atom_site_label_3
_geom_torsion_atom_site_label_4
_geom_torsion
C11 O3 C7 O4 172.02(14)
C11 O3 C7 C8 -9.6(2)
O4 C7 C8 C9 -173.11(16)
O3 C7 C8 C9 8.7(2)
C7 C8 C9 C10 -2.2(2)
C7 C8 C9 C18 177.64(14)
C8 C9 C10 C11 -3.3(2)
C18 C9 C10 C11 176.86(13)
C8 C9 C10 C15 178.07(14)
C18 C9 C10 C15 -1.8(2)
C7 O3 C11 C12 -176.06(13)
C7 O3 C11 C10 4.5(2)
C15 C10 C11 C12 1.7(2)
C9 C10 C11 C12 -177.11(14)
C15 C10 C11 O3 -178.87(13)
C9 C10 C11 O3 2.3(2)
O3 C11 C12 C13 179.83(14)
C10 C11 C12 C13 -0.7(2)
C11 C12 C13 C14 -0.6(2)
C11 C12 C13 C17 179.55(15)
C12 C13 C14 C15 0.9(3)
C17 C13 C14 C15 -179.25(15)
C13 C14 C15 C10 0.1(2)
C13 C14 C15 C16 -179.20(16)
C11 C10 C15 C14 -1.4(2)
C9 C10 C15 C14 177.29(14)
C11 C10 C15 C16 177.88(15)
C9 C10 C15 C16 -3.5(3)
C8 C9 C18 S1 -99.37(15)
C10 C9 C18 S1 80.51(16)
C19 S1 C18 C9 94.28(12)
C23 N6 C19 S2 7.4(2)
C20 N6 C19 S2 170.20(12)
C23 N6 C19 S1 -171.43(11)
C20 N6 C19 S1 -8.65(19)
C18 S1 C19 N6 -171.04(11)
C18 S1 C19 S2 10.10(12)
C19 N6 C20 C21 148.50(15)
C23 N6 C20 C21 -47.48(19)
C22 O5 C21 C20 -61.97(19)
N6 C20 C21 O5 55.36(19)
C21 O5 C22 C23 61.16(19)
C19 N6 C23 C22 -148.99(15)
C20 N6 C23 C22 46.56(19)
O5 C22 C23 N6 -53.5(2)
